data_4123015
loop_
_publ_author_name
'Roesle, Philipp'
'Caporaso, Lucia'
'Schnitte, Manuel'
'Goldbach, Verena'
'Cavallo, Luigi'
'Mecking, Stefan'

_publ_section_title
;
 A Comprehensive Mechanistic Picture of the Isomerizing
 Alkoxycarbonylation of Plant Oils
;
_journal_name_full 'Journal of the American Chemical Society'
_journal_page_first 141121132036004
_journal_paper_doi 10.1021/ja508447d
_journal_year 2014
_chemical_formula_moiety 'C21 H44 F3 O3 P2 Pd S, C F3 O3 S'
_chemical_formula_sum 'C22 H44 F6 O6 P2 Pd S2'
_chemical_formula_weight 751.03
_chemical_name_systematic
; 
 ? 
;
_space_group_IT_number 2
_symmetry_cell_setting triclinic
_symmetry_space_group_name_Hall '-P 1'
_symmetry_space_group_name_H-M 'P -1'
_atom_sites_solution_hydrogens geom
_atom_sites_solution_primary heavy
_atom_sites_solution_secondary difmap
_audit_creation_method SHELXL-97
_cell_angle_alpha 89.818(5)
_cell_angle_beta 85.071(5)
_cell_angle_gamma 86.760(5)
_cell_formula_units_Z 2
_cell_length_a 10.7915(6)
_cell_length_b 11.2935(6)
_cell_length_c 12.4906(7)
_cell_measurement_reflns_used 35227
_cell_measurement_temperature 100(2)
_cell_measurement_theta_max 28.37
_cell_measurement_theta_min 1.90
_cell_volume 1514.22(14)
_computing_cell_refinement 'STOE X-AREA'
_computing_data_collection 'STOE X-AREA'
_computing_data_reduction 'STOE X-RED32'
_computing_structure_refinement 'SHELXL-97 (Sheldrick, 1997)'
_computing_structure_solution 'SHELXS-97 (Sheldrick, 1990)'
_diffrn_ambient_temperature 100(2)
_diffrn_detector_area_resol_mean 6.67
_diffrn_measured_fraction_theta_full 0.986
_diffrn_measured_fraction_theta_max 0.986
_diffrn_measurement_device_type 'STOE IPDS 2T'
_diffrn_measurement_method 'rotation method'
_diffrn_radiation_monochromator graphite
_diffrn_radiation_source 'fine-focus sealed tube'
_diffrn_radiation_type MoK\a
_diffrn_radiation_wavelength 0.71073
_diffrn_reflns_av_R_equivalents 0.1033
_diffrn_reflns_av_sigmaI/netI 0.0808
_diffrn_reflns_limit_h_max 14
_diffrn_reflns_limit_h_min -14
_diffrn_reflns_limit_k_max 14
_diffrn_reflns_limit_k_min -14
_diffrn_reflns_limit_l_max 16
_diffrn_reflns_limit_l_min -16
_diffrn_reflns_number 24930
_diffrn_reflns_theta_full 28.00
_diffrn_reflns_theta_max 28.00
_diffrn_reflns_theta_min 1.90
_exptl_absorpt_coefficient_mu 0.928
_exptl_absorpt_correction_T_max 0.8945
_exptl_absorpt_correction_T_min 0.6556
_exptl_absorpt_correction_type integration
_exptl_absorpt_process_details 'STOE X-RED32'
_exptl_crystal_colour yellow
_exptl_crystal_density_diffrn 1.647
_exptl_crystal_density_method 'not measured'
_exptl_crystal_description prism
_exptl_crystal_F_000 772
_exptl_crystal_size_max 0.2
_exptl_crystal_size_mid 0.2
_exptl_crystal_size_min 0.2
_refine_diff_density_max 0.789
_refine_diff_density_min -0.545
_refine_diff_density_rms 0.071
_refine_ls_extinction_method none
_refine_ls_goodness_of_fit_ref 1.042
_refine_ls_hydrogen_treatment constr
_refine_ls_matrix_type full
_refine_ls_number_parameters 364
_refine_ls_number_reflns 7211
_refine_ls_number_restraints 0
_refine_ls_restrained_S_all 1.042
_refine_ls_R_factor_all 0.0306
_refine_ls_R_factor_gt 0.0252
_refine_ls_shift/su_max 0.002
_refine_ls_shift/su_mean 0.000
_refine_ls_structure_factor_coef Fsqd
_refine_ls_weighting_details 'calc w=1/[\s^2^(Fo^2^)+(0.0221P)^2^+0.8565P] where P=(Fo^2^+2Fc^2^)/3'
_refine_ls_weighting_scheme calc
_refine_ls_wR_factor_gt 0.0516
_refine_ls_wR_factor_ref 0.0525
_reflns_number_gt 6619
_reflns_number_total 7211
_reflns_threshold_expression >2sigma(I)
_cod_data_source_file ja508447d_si_005.cif
_cod_data_source_block d:\dtbpbpdotf
_cod_database_code 4123015

loop_
_symmetry_equiv_pos_as_xyz
'x, y, z'
'-x, -y, -z'

loop_
_atom_site_label
_atom_site_type_symbol
_atom_site_fract_x
_atom_site_fract_y
_atom_site_fract_z
_atom_site_U_iso_or_equiv
_atom_site_adp_type
_atom_site_occupancy
_atom_site_symmetry_multiplicity
_atom_site_calc_flag
_atom_site_refinement_flags
C1 C 0.66580(17) 0.99097(17) 0.61521(15) 0.0264(4) Uani 1 1 d .
H1A H 0.6126 0.9235 0.6148 0.032 Uiso 1 1 calc R
H1B H 0.6713 1.0282 0.5441 0.032 Uiso 1 1 calc R
H1C H 0.6300 1.0490 0.6691 0.032 Uiso 1 1 calc R
C2 C 0.8500(2) 0.86261(16) 0.55313(14) 0.0294(4) Uani 1 1 d .
H2A H 0.8532 0.9046 0.4842 0.035 Uiso 1 1 calc R
H2B H 0.7965 0.7956 0.5502 0.035 Uiso 1 1 calc R
H2C H 0.9342 0.8333 0.5674 0.035 Uiso 1 1 calc R
C3 C 0.88158(17) 1.05174(15) 0.64634(15) 0.0242(3) Uani 1 1 d .
H3C H 0.9658 1.0219 0.6601 0.029 Uiso 1 1 calc R
H3B H 0.8485 1.1066 0.7038 0.029 Uiso 1 1 calc R
H3A H 0.8845 1.0934 0.5773 0.029 Uiso 1 1 calc R
C4 C 0.79698(15) 0.94741(14) 0.64289(13) 0.0176(3) Uani 1 1 d .
C5 C 0.86129(15) 1.01433(15) 0.93658(14) 0.0219(3) Uani 1 1 d .
H5A H 0.8353 1.0693 0.9959 0.026 Uiso 1 1 calc R
H5B H 0.9060 1.0569 0.8781 0.026 Uiso 1 1 calc R
H5C H 0.9162 0.9501 0.9620 0.026 Uiso 1 1 calc R
C6 C 0.65186(15) 1.06414(14) 0.87107(14) 0.0194(3) Uani 1 1 d .
H6A H 0.6908 1.1168 0.8172 0.023 Uiso 1 1 calc R
H6B H 0.6266 1.1089 0.9372 0.023 Uiso 1 1 calc R
H6C H 0.5785 1.0318 0.8434 0.023 Uiso 1 1 calc R
C7 C 0.68433(15) 0.88717(14) 0.98626(13) 0.0186(3) Uani 1 1 d .
H7C H 0.6083 0.8555 0.9630 0.022 Uiso 1 1 calc R
H7B H 0.6633 0.9370 1.0500 0.022 Uiso 1 1 calc R
H7A H 0.7424 0.8214 1.0037 0.022 Uiso 1 1 calc R
C8 C 0.74560(14) 0.96191(13) 0.89524(12) 0.0159(3) Uani 1 1 d .
C9 C 0.95776(13) 0.81829(13) 0.78589(13) 0.0158(3) Uani 1 1 d .
H9A H 0.9934 0.7813 0.7175 0.019 Uiso 1 1 calc R
H9B H 1.0043 0.8895 0.7977 0.019 Uiso 1 1 calc R
C10 C 0.97674(14) 0.73033(14) 0.87808(13) 0.0169(3) Uani 1 1 d .
H10A H 1.0420 0.7585 0.9213 0.020 Uiso 1 1 calc R
H10B H 0.8984 0.7292 0.9255 0.020 Uiso 1 1 calc R
C11 C 1.01442(14) 0.60392(14) 0.83951(13) 0.0167(3) Uani 1 1 d .
H11A H 1.0026 0.5496 0.9015 0.020 Uiso 1 1 calc R
H11B H 1.1044 0.5999 0.8154 0.020 Uiso 1 1 calc R
C12 C 0.94318(13) 0.55833(13) 0.74794(12) 0.0150(3) Uani 1 1 d .
H12B H 0.9754 0.4758 0.7325 0.018 Uiso 1 1 calc R
H12A H 0.9670 0.6057 0.6834 0.018 Uiso 1 1 calc R
C13 C 0.8176(2) 0.53551(17) 0.53767(14) 0.0299(4) Uani 1 1 d .
H13A H 0.7936 0.5036 0.4701 0.036 Uiso 1 1 calc R
H13B H 0.9061 0.5150 0.5442 0.036 Uiso 1 1 calc R
H13C H 0.8031 0.6220 0.5383 0.036 Uiso 1 1 calc R
C14 C 0.77477(16) 0.34875(14) 0.63410(14) 0.0211(3) Uani 1 1 d .
H14A H 0.8612 0.3361 0.6520 0.025 Uiso 1 1 calc R
H14B H 0.7663 0.3146 0.5633 0.025 Uiso 1 1 calc R
H14C H 0.7194 0.3104 0.6882 0.025 Uiso 1 1 calc R
C15 C 0.60221(17) 0.50194(16) 0.61153(15) 0.0254(4) Uani 1 1 d .
H15C H 0.5499 0.4752 0.6740 0.030 Uiso 1 1 calc R
H15B H 0.5858 0.4568 0.5479 0.030 Uiso 1 1 calc R
H15A H 0.5830 0.5865 0.5995 0.030 Uiso 1 1 calc R
C16 C 0.73957(15) 0.48217(13) 0.63222(12) 0.0165(3) Uani 1 1 d .
C17 C 0.72507(15) 0.54499(14) 0.98316(12) 0.0178(3) Uani 1 1 d .
H17A H 0.8078 0.5749 0.9888 0.021 Uiso 1 1 calc R
H17B H 0.7012 0.4988 1.0475 0.021 Uiso 1 1 calc R
H17C H 0.6642 0.6119 0.9770 0.021 Uiso 1 1 calc R
C18 C 0.82445(15) 0.36123(14) 0.89433(13) 0.0180(3) Uani 1 1 d .
H18A H 0.7989 0.3141 0.9576 0.022 Uiso 1 1 calc R
H18B H 0.9062 0.3920 0.9026 0.022 Uiso 1 1 calc R
H18C H 0.8295 0.3113 0.8299 0.022 Uiso 1 1 calc R
C19 C 0.59850(15) 0.41665(14) 0.87934(13) 0.0190(3) Uani 1 1 d .
H19A H 0.5368 0.4825 0.8718 0.023 Uiso 1 1 calc R
H19B H 0.5768 0.3736 0.9459 0.023 Uiso 1 1 calc R
H19C H 0.5992 0.3627 0.8179 0.023 Uiso 1 1 calc R
C20 C 0.72819(14) 0.46546(13) 0.88310(12) 0.0148(3) Uani 1 1 d .
C21 C 0.32888(15) 0.77953(15) 0.66333(13) 0.0195(3) Uani 1 1 d .
C22 C 0.30993(18) 0.2733(2) 0.71576(16) 0.0341(5) Uani 1 1 d .
F1 F 0.26407(11) 0.88092(11) 0.65406(9) 0.0335(3) Uani 1 1 d .
F2 F 0.25362(11) 0.69173(11) 0.65254(9) 0.0333(3) Uani 1 1 d .
F3 F 0.41951(10) 0.77093(10) 0.58405(8) 0.0254(2) Uani 1 1 d .
F4 F 0.35099(13) 0.23451(19) 0.61860(11) 0.0637(5) Uani 1 1 d .
F5 F 0.38940(11) 0.22947(14) 0.78430(10) 0.0436(3) Uani 1 1 d .
F6 F 0.31790(15) 0.39132(15) 0.71441(15) 0.0628(5) Uani 1 1 d .
O1 O 0.48528(10) 0.85949(9) 0.79098(9) 0.0170(2) Uani 1 1 d .
O2 O 0.45911(10) 0.65202(10) 0.79359(9) 0.0170(2) Uani 1 1 d .
O3 O 0.28647(11) 0.78610(11) 0.87032(9) 0.0211(2) Uani 1 1 d .
O4 O 0.12536(13) 0.28944(14) 0.85827(10) 0.0326(3) Uani 1 1 d .
O5 O 0.15756(15) 0.10814(12) 0.75398(14) 0.0391(4) Uani 1 1 d .
O6 O 0.08199(11) 0.28965(12) 0.67091(10) 0.0250(3) Uani 1 1 d .
P1 P 0.79484(3) 0.86423(3) 0.77316(3) 0.01220(7) Uani 1 1 d .
P2 P 0.77318(3) 0.55766(3) 0.76096(3) 0.01174(7) Uani 1 1 d .
S1 S 0.39225(3) 0.76907(3) 0.79451(3) 0.01317(7) Uani 1 1 d .
S2 S 0.15004(3) 0.23501(3) 0.75439(3) 0.01764(8) Uani 1 1 d .
Pd1 Pd 0.649158(10) 0.727881(9) 0.774857(9) 0.01105(4) Uani 1 1 d .

loop_
_atom_site_aniso_label
_atom_site_aniso_U_11
_atom_site_aniso_U_22
_atom_site_aniso_U_33
_atom_site_aniso_U_23
_atom_site_aniso_U_13
_atom_site_aniso_U_12
C1 0.0238(8) 0.0326(9) 0.0235(8) 0.0119(7) -0.0053(7) -0.0031(7)
C2 0.0485(12) 0.0226(9) 0.0157(8) 0.0014(6) 0.0030(8) 0.0018(8)
C3 0.0252(8) 0.0184(8) 0.0291(9) 0.0052(7) 0.0007(7) -0.0071(6)
C4 0.0204(7) 0.0160(7) 0.0164(7) 0.0032(6) -0.0008(6) -0.0023(6)
C5 0.0183(7) 0.0209(8) 0.0271(8) -0.0100(6) -0.0047(6) -0.0020(6)
C6 0.0174(7) 0.0163(7) 0.0240(8) -0.0037(6) -0.0006(6) 0.0015(6)
C7 0.0181(7) 0.0214(8) 0.0161(7) -0.0028(6) -0.0001(6) 0.0002(6)
C8 0.0148(7) 0.0155(7) 0.0175(7) -0.0043(5) -0.0015(6) -0.0010(5)
C9 0.0106(6) 0.0159(7) 0.0209(7) -0.0019(6) -0.0005(5) -0.0016(5)
C10 0.0142(7) 0.0190(7) 0.0181(7) -0.0012(6) -0.0038(6) -0.0016(6)
C11 0.0128(7) 0.0173(7) 0.0205(7) 0.0010(6) -0.0038(6) -0.0007(5)
C12 0.0120(6) 0.0154(7) 0.0173(7) -0.0011(5) -0.0002(5) 0.0004(5)
C13 0.0473(11) 0.0274(9) 0.0156(8) -0.0033(7) -0.0006(8) -0.0105(8)
C14 0.0271(8) 0.0148(7) 0.0222(8) -0.0046(6) -0.0092(7) 0.0026(6)
C15 0.0237(8) 0.0284(9) 0.0252(8) -0.0099(7) -0.0130(7) 0.0067(7)
C16 0.0191(7) 0.0149(7) 0.0161(7) -0.0023(5) -0.0055(6) 0.0012(6)
C17 0.0201(7) 0.0189(7) 0.0143(7) 0.0010(6) -0.0004(6) -0.0020(6)
C18 0.0179(7) 0.0163(7) 0.0202(7) 0.0038(6) -0.0040(6) -0.0012(6)
C19 0.0162(7) 0.0181(7) 0.0231(8) 0.0042(6) -0.0024(6) -0.0037(6)
C20 0.0146(7) 0.0152(7) 0.0147(7) 0.0028(5) -0.0014(5) -0.0021(5)
C21 0.0181(7) 0.0245(8) 0.0161(7) 0.0004(6) -0.0026(6) -0.0001(6)
C22 0.0211(8) 0.0585(14) 0.0238(9) 0.0096(9) -0.0037(7) -0.0087(8)
F1 0.0354(6) 0.0377(6) 0.0258(5) 0.0037(5) -0.0074(5) 0.0179(5)
F2 0.0318(6) 0.0459(7) 0.0253(5) -0.0029(5) -0.0100(5) -0.0171(5)
F3 0.0251(5) 0.0357(6) 0.0144(4) 0.0005(4) 0.0016(4) 0.0016(4)
F4 0.0263(6) 0.1356(16) 0.0265(6) -0.0012(8) 0.0067(5) 0.0058(8)
F5 0.0189(5) 0.0780(10) 0.0356(7) 0.0141(6) -0.0101(5) -0.0064(6)
F6 0.0534(9) 0.0633(10) 0.0779(11) 0.0305(9) -0.0212(8) -0.0368(8)
O1 0.0136(5) 0.0136(5) 0.0240(6) -0.0015(4) -0.0031(4) -0.0007(4)
O2 0.0143(5) 0.0138(5) 0.0230(6) 0.0015(4) -0.0024(4) -0.0010(4)
O3 0.0163(5) 0.0282(6) 0.0180(5) -0.0010(5) 0.0021(4) -0.0002(5)
O4 0.0286(7) 0.0488(8) 0.0196(6) -0.0098(6) -0.0042(5) 0.0086(6)
O5 0.0376(8) 0.0212(7) 0.0609(10) 0.0013(6) -0.0172(7) -0.0021(6)
O6 0.0214(6) 0.0326(7) 0.0212(6) -0.0022(5) -0.0068(5) 0.0035(5)
P1 0.01164(16) 0.01148(17) 0.01350(17) -0.00037(13) -0.00055(13) -0.00156(13)
P2 0.01181(16) 0.01113(17) 0.01240(16) -0.00044(13) -0.00208(13) -0.00015(13)
S1 0.01149(15) 0.01491(17) 0.01316(16) -0.00025(13) -0.00152(12) -0.00051(13)
S2 0.01510(17) 0.01998(19) 0.01795(18) -0.00251(14) -0.00254(14) -0.00004(14)
Pd1 0.01000(5) 0.01071(6) 0.01256(6) -0.00002(4) -0.00150(4) -0.00079(4)

loop_
_atom_type_symbol
_atom_type_description
_atom_type_scat_dispersion_real
_atom_type_scat_dispersion_imag
_atom_type_scat_source
C C 0.0033 0.0016 'International Tables Vol C Tables 4.2.6.8 and 6.1.1.4'
H H 0.0000 0.0000 'International Tables Vol C Tables 4.2.6.8 and 6.1.1.4'
F F 0.0171 0.0103 'International Tables Vol C Tables 4.2.6.8 and 6.1.1.4'
O O 0.0106 0.0060 'International Tables Vol C Tables 4.2.6.8 and 6.1.1.4'
P P 0.1023 0.0942 'International Tables Vol C Tables 4.2.6.8 and 6.1.1.4'
S S 0.1246 0.1234 'International Tables Vol C Tables 4.2.6.8 and 6.1.1.4'
Pd Pd -0.9988 1.0072 'International Tables Vol C Tables 4.2.6.8 and 6.1.1.4'

loop_
_geom_angle_atom_site_label_1
_geom_angle_atom_site_label_2
_geom_angle_atom_site_label_3
_geom_angle
C2 C4 C3 108.81(14)
C2 C4 C1 106.86(15)
C3 C4 C1 110.59(14)
C2 C4 P1 108.01(11)
C3 C4 P1 109.80(11)
C1 C4 P1 112.64(11)
C6 C8 C7 107.71(13)
C6 C8 C5 108.81(13)
C7 C8 C5 107.84(13)
C6 C8 P1 112.87(11)
C7 C8 P1 109.92(10)
C5 C8 P1 109.55(11)
C10 C9 P1 113.71(10)
C11 C10 C9 113.43(13)
C10 C11 C12 115.74(13)
C11 C12 P2 121.08(11)
C15 C16 C13 107.83(14)
C15 C16 C14 109.54(13)
C13 C16 C14 107.46(14)
C15 C16 P2 111.07(11)
C13 C16 P2 109.05(11)
C14 C16 P2 111.74(11)
C19 C20 C17 107.96(13)
C19 C20 C18 109.03(13)
C17 C20 C18 108.59(12)
C19 C20 P2 112.16(10)
C17 C20 P2 108.23(10)
C18 C20 P2 110.76(10)
F1 C21 F3 108.88(14)
F1 C21 F2 108.24(14)
F3 C21 F2 108.22(14)
F1 C21 S1 110.74(11)
F3 C21 S1 111.02(11)
F2 C21 S1 109.66(11)
F4 C22 F5 107.49(18)
F4 C22 F6 106.68(19)
F5 C22 F6 107.19(17)
F4 C22 S2 112.61(15)
F5 C22 S2 112.08(13)
F6 C22 S2 110.49(15)
S1 O1 Pd1 94.52(5)
S1 O2 Pd1 93.73(5)
C9 P1 C4 104.48(7)
C9 P1 C8 105.30(7)
C4 P1 C8 113.21(7)
C9 P1 Pd1 120.40(5)
C4 P1 Pd1 108.93(5)
C8 P1 Pd1 104.76(5)
C12 P2 C20 106.96(7)
C12 P2 C16 102.46(7)
C20 P2 C16 111.72(7)
C12 P2 Pd1 122.30(5)
C20 P2 Pd1 106.68(5)
C16 P2 Pd1 106.68(5)
O3 S1 O2 116.70(7)
O3 S1 O1 117.22(7)
O2 S1 O1 107.85(6)
O3 S1 C21 104.65(7)
O2 S1 C21 104.40(7)
O1 S1 C21 104.43(7)
O3 S1 Pd1 143.56(5)
O2 S1 Pd1 54.38(4)
O1 S1 Pd1 53.61(4)
C21 S1 Pd1 111.80(5)
O5 S2 O4 115.42(10)
O5 S2 O6 115.17(8)
O4 S2 O6 114.85(8)
O5 S2 C22 103.65(10)
O4 S2 C22 102.38(9)
O6 S2 C22 102.74(9)
O1 Pd1 O2 63.71(4)
O1 Pd1 P1 95.51(3)
O2 Pd1 P1 158.86(3)
O1 Pd1 P2 164.04(3)
O2 Pd1 P2 100.34(3)
P1 Pd1 P2 100.444(14)
O1 Pd1 S1 31.87(3)
O2 Pd1 S1 31.89(3)
P1 Pd1 S1 127.373(13)
P2 Pd1 S1 132.164(13)

loop_
_geom_bond_atom_site_label_1
_geom_bond_atom_site_label_2
_geom_bond_distance
C1 C4 1.539(2)
C2 C4 1.528(2)
C3 C4 1.534(2)
C4 P1 1.8753(16)
C5 C8 1.540(2)
C6 C8 1.538(2)
C7 C8 1.539(2)
C8 P1 1.9052(15)
C9 C10 1.538(2)
C9 P1 1.8248(15)
C10 C11 1.530(2)
C11 C12 1.538(2)
C12 P2 1.8282(15)
C13 C16 1.533(2)
C14 C16 1.534(2)
C15 C16 1.530(2)
C16 P2 1.8942(15)
C17 C20 1.538(2)
C18 C20 1.540(2)
C19 C20 1.537(2)
C20 P2 1.8887(15)
C21 F1 1.318(2)
C21 F3 1.3304(19)
C21 F2 1.331(2)
C21 S1 1.8299(17)
C22 F4 1.323(2)
C22 F5 1.337(2)
C22 F6 1.340(3)
C22 S2 1.827(2)
O1 S1 1.4700(11)
O1 Pd1 2.2408(11)
O2 S1 1.4693(11)
O2 Pd1 2.2605(11)
O3 S1 1.4238(12)
O4 S2 1.4352(13)
O5 S2 1.4306(14)
O6 S2 1.4435(13)
P1 Pd1 2.2607(4)
P2 Pd1 2.2778(4)
S1 Pd1 2.7751(4)

loop_
_geom_torsion_atom_site_label_1
_geom_torsion_atom_site_label_2
_geom_torsion_atom_site_label_3
_geom_torsion_atom_site_label_4
_geom_torsion
P1 C9 C10 C11 107.66(13)
C9 C10 C11 C12 -43.03(18)
C10 C11 C12 P2 -55.83(18)
C10 C9 P1 C4 -170.33(11)
C10 C9 P1 C8 70.16(12)
C10 C9 P1 Pd1 -47.66(12)
C2 C4 P1 C9 60.42(13)
C3 C4 P1 C9 -58.09(13)
C1 C4 P1 C9 178.19(12)
C2 C4 P1 C8 174.45(12)
C3 C4 P1 C8 55.94(13)
C1 C4 P1 C8 -67.78(14)
C2 C4 P1 Pd1 -69.45(12)
C3 C4 P1 Pd1 172.04(10)
C1 C4 P1 Pd1 48.32(13)
C6 C8 P1 C9 145.34(11)
C7 C8 P1 C9 -94.40(11)
C5 C8 P1 C9 23.94(13)
C6 C8 P1 C4 31.81(13)
C7 C8 P1 C4 152.07(10)
C5 C8 P1 C4 -89.60(13)
C6 C8 P1 Pd1 -86.74(11)
C7 C8 P1 Pd1 33.53(11)
C5 C8 P1 Pd1 151.86(10)
C11 C12 P2 C20 -57.86(14)
C11 C12 P2 C16 -175.48(12)
C11 C12 P2 Pd1 65.35(13)
C19 C20 P2 C12 -157.49(11)
C17 C20 P2 C12 83.52(11)
C18 C20 P2 C12 -35.42(12)
C19 C20 P2 C16 -46.14(13)
C17 C20 P2 C16 -165.13(10)
C18 C20 P2 C16 75.93(12)
C19 C20 P2 Pd1 70.09(11)
C17 C20 P2 Pd1 -48.90(11)
C18 C20 P2 Pd1 -167.84(9)
C15 C16 P2 C12 -164.48(12)
C13 C16 P2 C12 -45.78(13)
C14 C16 P2 C12 72.87(13)
C15 C16 P2 C20 81.35(13)
C13 C16 P2 C20 -159.95(12)
C14 C16 P2 C20 -41.30(14)
C15 C16 P2 Pd1 -34.88(13)
C13 C16 P2 Pd1 83.82(12)
C14 C16 P2 Pd1 -157.53(10)
Pd1 O2 S1 O3 -138.37(6)
Pd1 O2 S1 O1 -3.96(7)
Pd1 O2 S1 C21 106.72(6)
Pd1 O1 S1 O3 138.13(6)
Pd1 O1 S1 O2 4.00(7)
Pd1 O1 S1 C21 -106.66(6)
F1 C21 S1 O3 55.83(14)
F3 C21 S1 O3 176.91(11)
F2 C21 S1 O3 -63.55(13)
F1 C21 S1 O2 178.96(11)
F3 C21 S1 O2 -59.96(13)
F2 C21 S1 O2 59.58(13)
F1 C21 S1 O1 -67.90(13)
F3 C21 S1 O1 53.17(13)
F2 C21 S1 O1 172.71(11)
F1 C21 S1 Pd1 -124.06(11)
F3 C21 S1 Pd1 -2.98(13)
F2 C21 S1 Pd1 116.56(10)
F4 C22 S2 O5 61.86(18)
F5 C22 S2 O5 -59.50(18)
F6 C22 S2 O5 -178.97(14)
F4 C22 S2 O4 -177.78(16)
F5 C22 S2 O4 60.87(18)
F6 C22 S2 O4 -58.60(16)
F4 C22 S2 O6 -58.39(18)
F5 C22 S2 O6 -179.74(15)
F6 C22 S2 O6 60.79(16)
S1 O1 Pd1 O2 -2.76(5)
S1 O1 Pd1 P1 -178.73(5)
S1 O1 Pd1 P2 -0.81(16)
S1 O2 Pd1 O1 2.76(5)
S1 O2 Pd1 P1 13.94(13)
S1 O2 Pd1 P2 -176.70(4)
C9 P1 Pd1 O1 168.79(7)
C4 P1 Pd1 O1 -70.71(6)
C8 P1 Pd1 O1 50.70(6)
C9 P1 Pd1 O2 158.73(10)
C4 P1 Pd1 O2 -80.77(10)
C8 P1 Pd1 O2 40.63(10)
C9 P1 Pd1 P2 -10.62(6)
C4 P1 Pd1 P2 109.88(5)
C8 P1 Pd1 P2 -128.72(5)
C9 P1 Pd1 S1 167.95(6)
C4 P1 Pd1 S1 -71.55(6)
C8 P1 Pd1 S1 49.85(5)
C12 P2 Pd1 O1 -179.81(12)
C20 P2 Pd1 O1 -56.47(13)
C16 P2 Pd1 O1 63.07(13)
C12 P2 Pd1 O2 -178.04(7)
C20 P2 Pd1 O2 -54.70(6)
C16 P2 Pd1 O2 64.85(6)
C12 P2 Pd1 P1 -1.92(6)
C20 P2 Pd1 P1 121.42(5)
C16 P2 Pd1 P1 -119.03(5)
C12 P2 Pd1 S1 179.61(6)
C20 P2 Pd1 S1 -57.05(5)
C16 P2 Pd1 S1 62.50(6)
O3 S1 Pd1 O1 -87.61(11)
O2 S1 Pd1 O1 -175.32(8)
C21 S1 Pd1 O1 92.22(8)
O3 S1 Pd1 O2 87.71(11)
O1 S1 Pd1 O2 175.32(8)
C21 S1 Pd1 O2 -92.47(8)
O3 S1 Pd1 P1 -86.02(9)
O2 S1 Pd1 P1 -173.72(6)
O1 S1 Pd1 P1 1.59(6)
C21 S1 Pd1 P1 93.81(6)
O3 S1 Pd1 P2 92.09(9)
O2 S1 Pd1 P2 4.38(6)
O1 S1 Pd1 P2 179.70(6)
C21 S1 Pd1 P2 -88.08(6)
